data_7102043
loop_
_publ_author_name
'Hofmann, Kathrin'
'Prosenc, Marc H'
'Albert, Barbara R'

_publ_section_title
;
 A new 4c-2e bond in B6H7-.
;
_journal_issue 29
_journal_name_full 'Chemical communications (Cambridge, England)'
_journal_page_first 3097
_journal_page_last 3099
_journal_paper_doi 10.1039/b704944g
_journal_year 2007
_chemical_formula_moiety 'C16 H36 N, B6 H7'
_chemical_formula_sum 'C16 H43 B6 N'
_chemical_formula_weight 314.37
_chemical_name_systematic
;
?
;
_space_group_IT_number 14
_symmetry_cell_setting monoclinic
_symmetry_space_group_name_Hall '-P 2yn'
_symmetry_space_group_name_H-M 'P 1 21/n 1'
_atom_sites_solution_hydrogens geom
_atom_sites_solution_primary direct
_atom_sites_solution_secondary difmap
_audit_creation_method SHELXL-97
_cell_angle_alpha 90.00
_cell_angle_beta 99.248(2)
_cell_angle_gamma 90.00
_cell_formula_units_Z 4
_cell_length_a 8.6066(5)
_cell_length_b 17.1177(10)
_cell_length_c 15.1724(9)
_cell_measurement_temperature 103(2)
_cell_measurement_theta_max 44.83
_cell_measurement_theta_min 1.29
_cell_volume 2206.2(2)
_computing_cell_refinement 'Bruker SMART'
_computing_data_collection 'Bruker SMART'
_computing_data_reduction 'Bruker SHELXTL'
_computing_structure_refinement 'SHELXL-97 (Sheldrick, 1997)'
_computing_structure_solution 'SHELXS-97 (Sheldrick, 1990)'
_diffrn_ambient_temperature 103(2)
_diffrn_measured_fraction_theta_full 0.956
_diffrn_measured_fraction_theta_max 0.956
_diffrn_measurement_device_type 'CCD area detector'
_diffrn_measurement_method 'phi and omega scan'
_diffrn_radiation_monochromator graphite
_diffrn_radiation_source 'fine-focus sealed tube'
_diffrn_radiation_type MoK\a
_diffrn_radiation_wavelength 0.71073
_diffrn_reflns_av_R_equivalents 0.1455
_diffrn_reflns_av_sigmaI/netI 0.1440
_diffrn_reflns_limit_h_max 17
_diffrn_reflns_limit_h_min -17
_diffrn_reflns_limit_k_max 32
_diffrn_reflns_limit_k_min -32
_diffrn_reflns_limit_l_max 30
_diffrn_reflns_limit_l_min -30
_diffrn_reflns_number 149276
_diffrn_reflns_theta_full 44.78
_diffrn_reflns_theta_max 44.78
_diffrn_reflns_theta_min 1.81
_exptl_absorpt_coefficient_mu 0.049
_exptl_absorpt_correction_type none
_exptl_crystal_colour colorless
_exptl_crystal_density_diffrn 0.946
_exptl_crystal_density_meas ?
_exptl_crystal_density_method .
_exptl_crystal_description plate
_exptl_crystal_F_000 704
_exptl_crystal_size_max 0.26
_exptl_crystal_size_mid 0.22
_exptl_crystal_size_min 0.11
_refine_diff_density_max 0.390
_refine_diff_density_min -0.193
_refine_diff_density_rms 0.043
_refine_ls_extinction_method none
_refine_ls_goodness_of_fit_ref 0.858
_refine_ls_hydrogen_treatment mixed
_refine_ls_matrix_type full
_refine_ls_number_parameters 380
_refine_ls_number_reflns 17165
_refine_ls_number_restraints 0
_refine_ls_restrained_S_all 0.858
_refine_ls_R_factor_all 0.1840
_refine_ls_R_factor_gt 0.0602
_refine_ls_shift/su_max 0.001
_refine_ls_shift/su_mean 0.000
_refine_ls_structure_factor_coef Fsqd
_refine_ls_weighting_details 'calc w=1/[\s^2^(Fo^2^)+(0.0530P)^2^+0.0000P] where P=(Fo^2^+2Fc^2^)/3'
_refine_ls_weighting_scheme calc
_refine_ls_wR_factor_gt 0.1094
_refine_ls_wR_factor_ref 0.1362
_reflns_number_gt 6921
_reflns_number_total 17165
_reflns_threshold_expression >2sigma(I)
_cod_data_source_file b704944g.txt
_cod_data_source_block N(C4H9)4B6H7
_cod_database_code 7102043

loop_
_symmetry_equiv_pos_as_xyz
'x, y, z'
'-x+1/2, y+1/2, -z+1/2'
'-x, -y, -z'
'x-1/2, -y-1/2, z-1/2'

loop_
_atom_site_label
_atom_site_type_symbol
_atom_site_fract_x
_atom_site_fract_y
_atom_site_fract_z
_atom_site_U_iso_or_equiv
_atom_site_adp_type
_atom_site_occupancy
_atom_site_symmetry_multiplicity
_atom_site_calc_flag
N1 N 0.08571(6) 0.14751(3) 0.19207(4) 0.01572(10) Uani 1 1 d
C1 C 0.25401(8) 0.12054(4) 0.19100(5) 0.01769(12) Uani 1 1 d
C2 C -0.02011(8) 0.11560(4) 0.10967(5) 0.01809(12) Uani 1 1 d
C3 C 0.08359(8) 0.23632(4) 0.19362(5) 0.01760(12) Uani 1 1 d
C4 C -0.18461(8) 0.15027(4) 0.09080(5) 0.02189(13) Uani 1 1 d
C5 C 0.02453(8) 0.11751(4) 0.27454(4) 0.01789(12) Uani 1 1 d
C6 C 0.28082(8) 0.03299(4) 0.20146(5) 0.02108(13) Uani 1 1 d
C7 C 0.13182(9) 0.27707(4) 0.11307(5) 0.02035(13) Uani 1 1 d
C8 C 0.10869(9) 0.36483(4) 0.12313(5) 0.02145(13) Uani 1 1 d
C9 C 0.12693(9) 0.13442(4) 0.36381(5) 0.02282(14) Uani 1 1 d
C10 C -0.28687(9) 0.10294(5) 0.01838(5) 0.02410(14) Uani 1 1 d
C11 C 0.45162(9) 0.01168(4) 0.19509(6) 0.02542(15) Uani 1 1 d
C12 C 0.05254(10) 0.09911(5) 0.43875(5) 0.02768(16) Uani 1 1 d
C13 C -0.44734(10) 0.14059(5) -0.01056(6) 0.02962(16) Uani 1 1 d
C14 C 0.15011(12) 0.11176(6) 0.53023(6) 0.03380(19) Uani 1 1 d
C15 C 0.15565(12) 0.41161(5) 0.04652(6) 0.03238(18) Uani 1 1 d
C16 C 0.57204(10) 0.04204(5) 0.27200(8) 0.0364(2) Uani 1 1 d
B1 B 0.21203(10) 0.15646(5) 0.77766(6) 0.02240(15) Uani 1 1 d
B2 B 0.06174(10) 0.22181(5) 0.75100(6) 0.02258(15) Uani 1 1 d
B3 B 0.02194(10) 0.12468(5) 0.76648(6) 0.02433(16) Uani 1 1 d
B4 B 0.11641(10) 0.12551(5) 0.87391(6) 0.02521(16) Uani 1 1 d
B5 B -0.02567(11) 0.19342(6) 0.84056(6) 0.02863(18) Uani 1 1 d
B6 B 0.16067(12) 0.23087(5) 0.85755(6) 0.03072(19) Uani 1 1 d
H1 H 0.6796(14) 0.0221(7) 0.2670(8) 0.051(3) Uiso 1 1 d
H2 H 0.0364(10) 0.1253(5) 0.0601(6) 0.018(2) Uiso 1 1 d
H3 H -0.0034(11) 0.3755(5) 0.1281(6) 0.029(2) Uiso 1 1 d
H4 H 0.2775(10) 0.1380(5) 0.1347(6) 0.022(2) Uiso 1 1 d
H5 H -0.0776(11) 0.1419(5) 0.2737(6) 0.024(2) Uiso 1 1 d
H6 H 0.1534(10) 0.2514(5) 0.2474(6) 0.0163(19) Uiso 1 1 d
H7 H 0.0975(13) 0.3955(6) -0.0083(8) 0.040(3) Uiso 1 1 d
H8 H -0.1786(11) 0.2039(6) 0.0712(6) 0.030(2) Uiso 1 1 d
H9 H 0.3189(10) 0.1507(5) 0.2379(6) 0.018(2) Uiso 1 1 d
H10 H 0.1702(11) 0.3816(6) 0.1795(7) 0.032(3) Uiso 1 1 d
H11 H -0.0272(10) 0.0595(5) 0.1196(6) 0.020(2) Uiso 1 1 d
H12 H -0.0233(10) 0.2499(5) 0.2005(5) 0.016(2) Uiso 1 1 d
H13 H 0.4577(11) -0.0456(6) 0.1944(6) 0.028(2) Uiso 1 1 d
H14 H 0.0682(11) 0.2576(6) 0.0584(7) 0.034(3) Uiso 1 1 d
H15 H 0.2107(11) 0.0053(5) 0.1560(6) 0.025(2) Uiso 1 1 d
H16 H 0.2305(12) 0.1115(6) 0.3655(7) 0.037(3) Uiso 1 1 d
H17 H 0.2420(11) 0.2670(5) 0.1084(6) 0.028(2) Uiso 1 1 d
H18 H 0.0113(9) 0.0616(5) 0.2659(5) 0.016(2) Uiso 1 1 d
H19 H 0.1400(12) 0.1895(6) 0.3733(7) 0.037(3) Uiso 1 1 d
H20 H -0.2280(12) 0.0982(6) -0.0307(7) 0.033(3) Uiso 1 1 d
H21 H -0.3009(12) 0.0495(6) 0.0408(7) 0.037(3) Uiso 1 1 d
H22 H 0.4769(12) 0.0307(6) 0.1373(7) 0.036(3) Uiso 1 1 d
H23 H 0.0971(13) 0.0909(7) 0.5772(8) 0.048(3) Uiso 1 1 d
H2B H 0.0368(11) 0.2651(6) 0.6956(7) 0.036(3) Uiso 1 1 d
H24 H 0.2575(11) 0.0160(5) 0.2605(6) 0.028(2) Uiso 1 1 d
H25 H -0.2347(11) 0.1513(6) 0.1442(6) 0.029(2) Uiso 1 1 d
H26 H -0.5025(12) 0.1530(6) 0.0419(7) 0.041(3) Uiso 1 1 d
H27 H -0.5213(14) 0.1067(7) -0.0521(8) 0.050(3) Uiso 1 1 d
H1B H 0.3207(11) 0.1407(6) 0.7537(6) 0.033(3) Uiso 1 1 d
H28 H 0.1408(12) 0.4671(7) 0.0533(7) 0.040(3) Uiso 1 1 d
H3B H -0.0382(12) 0.0778(6) 0.7247(7) 0.040(3) Uiso 1 1 d
H4B H 0.1496(12) 0.0833(6) 0.9295(7) 0.040(3) Uiso 1 1 d
H36 H 0.2659(14) 0.4046(7) 0.0437(8) 0.048(3) Uiso 1 1 d
H29 H 0.0340(13) 0.0427(7) 0.4283(8) 0.049(3) Uiso 1 1 d
H30 H 0.5770(13) 0.0992(7) 0.2723(8) 0.047(3) Uiso 1 1 d
H31 H 0.5452(13) 0.0243(7) 0.3297(8) 0.053(3) Uiso 1 1 d
H7B H 0.2564(15) 0.1655(7) 0.8673(8) 0.064(4) Uiso 1 1 d
H32 H 0.2590(16) 0.0851(8) 0.5313(9) 0.064(4) Uiso 1 1 d
H5B H -0.1298(12) 0.2116(6) 0.8707(7) 0.043(3) Uiso 1 1 d
H35 H -0.0500(15) 0.1187(7) 0.4361(8) 0.058(4) Uiso 1 1 d
H33 H -0.4409(14) 0.1878(7) -0.0422(8) 0.052(3) Uiso 1 1 d
H6B H 0.2284(13) 0.2769(6) 0.8997(8) 0.048(3) Uiso 1 1 d
H34 H 0.1645(15) 0.1647(8) 0.5411(8) 0.061(4) Uiso 1 1 d

loop_
_atom_site_aniso_label
_atom_site_aniso_U_11
_atom_site_aniso_U_22
_atom_site_aniso_U_33
_atom_site_aniso_U_23
_atom_site_aniso_U_13
_atom_site_aniso_U_12
N1 0.0164(2) 0.0136(2) 0.0179(2) -0.00078(18) 0.00486(19) -0.00022(18)
C1 0.0161(3) 0.0157(3) 0.0224(3) 0.0011(2) 0.0064(2) 0.0005(2)
C2 0.0189(3) 0.0169(3) 0.0187(3) -0.0030(2) 0.0037(2) -0.0004(2)
C3 0.0207(3) 0.0129(3) 0.0199(3) -0.0016(2) 0.0051(2) 0.0004(2)
C4 0.0205(3) 0.0219(3) 0.0227(3) -0.0038(2) 0.0016(3) 0.0027(2)
C5 0.0182(3) 0.0173(3) 0.0194(3) 0.0002(2) 0.0066(2) -0.0016(2)
C6 0.0202(3) 0.0155(3) 0.0281(4) 0.0004(2) 0.0055(3) 0.0011(2)
C7 0.0248(3) 0.0159(3) 0.0215(3) 0.0007(2) 0.0072(3) 0.0003(2)
C8 0.0243(3) 0.0154(3) 0.0255(3) 0.0016(2) 0.0065(3) 0.0012(2)
C9 0.0268(3) 0.0232(3) 0.0192(3) -0.0011(2) 0.0058(3) -0.0061(3)
C10 0.0218(3) 0.0252(4) 0.0246(3) -0.0037(3) 0.0015(3) -0.0004(3)
C11 0.0246(3) 0.0204(3) 0.0336(4) 0.0046(3) 0.0118(3) 0.0066(3)
C12 0.0283(4) 0.0335(4) 0.0219(3) 0.0045(3) 0.0061(3) -0.0052(3)
C13 0.0239(4) 0.0336(4) 0.0291(4) -0.0005(3) -0.0025(3) 0.0016(3)
C14 0.0481(5) 0.0333(5) 0.0201(3) -0.0007(3) 0.0057(3) -0.0078(4)
C15 0.0460(5) 0.0190(4) 0.0353(5) 0.0064(3) 0.0163(4) 0.0017(3)
C16 0.0219(4) 0.0224(4) 0.0629(6) 0.0026(4) 0.0006(4) 0.0012(3)
B1 0.0210(3) 0.0213(4) 0.0263(4) 0.0019(3) 0.0080(3) 0.0025(3)
B2 0.0247(4) 0.0195(3) 0.0242(4) 0.0038(3) 0.0060(3) 0.0044(3)
B3 0.0240(4) 0.0233(4) 0.0262(4) 0.0016(3) 0.0058(3) -0.0051(3)
B4 0.0274(4) 0.0251(4) 0.0244(4) 0.0062(3) 0.0080(3) 0.0058(3)
B5 0.0272(4) 0.0331(5) 0.0280(4) 0.0072(3) 0.0115(3) 0.0119(3)
B6 0.0384(5) 0.0243(4) 0.0287(4) -0.0061(3) 0.0031(4) 0.0007(4)

loop_
_atom_type_symbol
_atom_type_description
_atom_type_scat_dispersion_real
_atom_type_scat_dispersion_imag
_atom_type_scat_source
C C 0.0033 0.0016 'International Tables Vol C Tables 4.2.6.8 and 6.1.1.4'
H H 0.0000 0.0000 'International Tables Vol C Tables 4.2.6.8 and 6.1.1.4'
B B 0.0013 0.0007 'International Tables Vol C Tables 4.2.6.8 and 6.1.1.4'
N N 0.0061 0.0033 'International Tables Vol C Tables 4.2.6.8 and 6.1.1.4'

loop_
_geom_angle_atom_site_label_1
_geom_angle_atom_site_label_2
_geom_angle_atom_site_label_3
_geom_angle
C3 N1 C5 108.53(5)
C3 N1 C1 108.48(5)
C5 N1 C1 111.20(5)
C3 N1 C2 111.33(5)
C5 N1 C2 108.25(5)
C1 N1 C2 109.06(5)
C6 C1 N1 115.23(5)
C6 C1 H4 110.6(5)
N1 C1 H4 104.6(5)
C6 C1 H9 112.6(5)
N1 C1 H9 105.3(5)
H4 C1 H9 107.9(7)
C4 C2 N1 115.49(5)
C4 C2 H2 110.7(5)
N1 C2 H2 105.4(5)
C4 C2 H11 109.5(5)
N1 C2 H11 105.6(5)
H2 C2 H11 109.8(7)
N1 C3 C7 116.12(5)
N1 C3 H6 105.8(5)
C7 C3 H6 110.0(5)
N1 C3 H12 104.8(5)
C7 C3 H12 111.2(5)
H6 C3 H12 108.5(7)
C2 C4 C10 109.91(6)
C2 C4 H8 109.5(6)
C10 C4 H8 109.6(6)
C2 C4 H25 111.9(6)
C10 C4 H25 109.1(6)
H8 C4 H25 106.8(8)
C9 C5 N1 116.13(5)
C9 C5 H5 108.9(5)
N1 C5 H5 106.0(5)
C9 C5 H18 110.3(5)
N1 C5 H18 105.6(5)
H5 C5 H18 109.6(7)
C1 C6 C11 111.03(6)
C1 C6 H15 110.0(5)
C11 C6 H15 109.5(5)
C1 C6 H24 109.5(5)
C11 C6 H24 108.8(5)
H15 C6 H24 108.0(8)
C3 C7 C8 108.30(6)
C3 C7 H14 109.7(6)
C8 C7 H14 110.9(6)
C3 C7 H17 111.8(6)
C8 C7 H17 109.0(5)
H14 C7 H17 107.2(8)
C15 C8 C7 112.79(6)
C15 C8 H3 109.9(5)
C7 C8 H3 109.4(5)
C15 C8 H10 110.0(6)
C7 C8 H10 108.5(6)
H3 C8 H10 106.0(8)
C12 C9 C5 109.74(6)
C12 C9 H16 108.4(6)
C5 C9 H16 110.2(6)
C12 C9 H19 109.5(6)
C5 C9 H19 111.0(6)
H16 C9 H19 108.0(8)
C13 C10 C4 111.98(6)
C13 C10 H20 112.1(6)
C4 C10 H20 106.6(6)
C13 C10 H21 109.6(6)
C4 C10 H21 109.3(6)
H20 C10 H21 107.1(8)
C16 C11 C6 114.34(7)
C16 C11 H13 108.5(5)
C6 C11 H13 106.9(5)
C16 C11 H22 110.3(6)
C6 C11 H22 109.0(6)
H13 C11 H22 107.4(8)
C9 C12 C14 112.98(7)
C9 C12 H29 110.3(7)
C14 C12 H29 109.7(7)
C9 C12 H35 109.4(8)
C14 C12 H35 111.5(8)
H29 C12 H35 102.5(10)
C10 C13 H26 112.4(6)
C10 C13 H27 112.9(7)
H26 C13 H27 106.5(9)
C10 C13 H33 112.5(7)
H26 C13 H33 107.0(9)
H27 C13 H33 105.0(10)
C12 C14 H23 111.2(7)
C12 C14 H32 108.4(7)
H23 C14 H32 110.8(10)
C12 C14 H34 110.0(8)
H23 C14 H34 107.1(10)
H32 C14 H34 109.4(10)
C8 C15 H7 110.7(7)
C8 C15 H28 112.4(6)
H7 C15 H28 108.7(9)
C8 C15 H36 110.7(7)
H7 C15 H36 108.2(9)
H28 C15 H36 106.0(9)
C11 C16 H1 110.4(7)
C11 C16 H30 111.6(7)
H1 C16 H30 107.5(9)
C11 C16 H31 110.3(7)
H1 C16 H31 108.2(10)
H30 C16 H31 108.6(10)
B3 B1 B2 60.53(5)
B3 B1 B6 87.63(6)
B2 B1 B6 57.03(5)
B3 B1 B4 56.67(5)
B2 B1 B4 87.64(5)
B6 B1 B4 60.21(5)
B3 B1 H1B 138.4(5)
B2 B1 H1B 137.8(5)
B6 B1 H1B 133.9(5)
B4 B1 H1B 134.5(5)
B3 B1 H7B 104.2(6)
B2 B1 H7B 104.0(5)
B6 B1 H7B 47.8(5)
B4 B1 H7B 48.6(5)
H1B B1 H7B 104.1(7)
B1 B2 B6 65.94(5)
B1 B2 B3 59.67(5)
B6 B2 B3 92.20(6)
B1 B2 B5 92.20(6)
B6 B2 B5 59.64(6)
B3 B2 B5 59.93(5)
B1 B2 H2B 131.3(5)
B6 B2 H2B 131.2(5)
B3 B2 H2B 136.6(5)
B5 B2 H2B 136.5(5)
B4 B3 B1 66.36(5)
B4 B3 B2 92.74(6)
B1 B3 B2 59.80(5)
B4 B3 B5 59.73(5)
B1 B3 B5 92.42(6)
B2 B3 B5 60.16(5)
B4 B3 H3B 131.8(5)
B1 B3 H3B 130.2(6)
B2 B3 H3B 135.4(5)
B5 B3 H3B 137.4(6)
B3 B4 B5 60.74(5)
B3 B4 B1 56.97(5)
B5 B4 B1 87.68(5)
B3 B4 B6 87.53(6)
B5 B4 B6 56.90(5)
B1 B4 B6 59.77(5)
B3 B4 H4B 138.3(6)
B5 B4 H4B 138.8(5)
B1 B4 H4B 133.4(5)
B6 B4 H4B 134.0(6)
B3 B4 H7B 102.7(5)
B5 B4 H7B 103.2(5)
B1 B4 H7B 46.6(5)
B6 B4 H7B 47.4(5)
H4B B4 H7B 104.6(8)
B4 B5 B6 66.40(6)
B4 B5 B3 59.53(5)
B6 B5 B3 92.23(6)
B4 B5 B2 92.48(6)
B6 B5 B2 59.70(5)
B3 B5 B2 59.91(5)
B4 B5 H5B 130.9(6)
B6 B5 H5B 129.1(6)
B3 B5 H5B 138.7(6)
B2 B5 H5B 136.6(6)
B5 B6 B2 60.66(5)
B5 B6 B1 87.72(6)
B2 B6 B1 57.03(5)
B5 B6 B4 56.70(5)
B2 B6 B4 87.53(6)
B1 B6 B4 60.02(5)
B5 B6 H7B 104.0(5)
B2 B6 H7B 103.0(5)
B1 B6 H7B 46.9(5)
B4 B6 H7B 48.4(5)
B5 B6 H6B 137.9(6)
B2 B6 H6B 137.7(6)
B1 B6 H6B 134.3(6)
B4 B6 H6B 134.7(6)
H7B B6 H6B 105.2(8)

loop_
_geom_bond_atom_site_label_1
_geom_bond_atom_site_label_2
_geom_bond_distance
N1 C3 1.5206(8)
N1 C5 1.5227(8)
N1 C1 1.5229(8)
N1 C2 1.5247(8)
C1 C6 1.5208(9)
C1 H4 0.958(9)
C1 H9 0.979(9)
C2 C4 1.5193(10)
C2 H2 0.974(9)
C2 H11 0.976(9)
C3 C7 1.5218(10)
C3 H6 0.967(8)
C3 H12 0.970(8)
C4 C10 1.5256(10)
C4 H8 0.970(10)
C4 H25 0.977(10)
C5 C9 1.5203(10)
C5 H5 0.972(9)
C5 H18 0.971(8)
C6 C11 1.5327(10)
C6 H15 0.965(9)
C6 H24 0.992(10)
C7 C8 1.5263(10)
C7 H14 0.976(10)
C7 H17 0.977(10)
C8 C15 1.5187(11)
C8 H3 0.997(10)
C8 H10 0.974(10)
C9 C12 1.5173(10)
C9 H16 0.970(10)
C9 H19 0.958(10)
C10 C13 1.5235(11)
C10 H20 0.970(10)
C10 H21 0.990(11)
C11 C16 1.5223(13)
C11 H13 0.982(10)
C11 H22 0.991(10)
C12 C14 1.5179(12)
C12 H29 0.988(12)
C12 H35 0.939(13)
C13 H26 1.013(11)
C13 H27 1.005(12)
C13 H33 0.945(12)
C14 H23 0.973(12)
C14 H32 1.041(14)
C14 H34 0.925(14)
C15 H7 0.940(11)
C15 H28 0.967(11)
C15 H36 0.965(12)
C16 H1 1.001(12)
C16 H30 0.978(11)
C16 H31 0.989(13)
B1 B3 1.7065(12)
B1 B2 1.7088(11)
B1 B6 1.8599(12)
B1 B4 1.8647(12)
B1 H1B 1.091(10)
B1 H7B 1.362(13)
B2 B6 1.7088(13)
B2 B3 1.7212(12)
B2 B5 1.7254(12)
B2 H2B 1.115(10)
B3 B4 1.7007(13)
B3 B5 1.7214(13)
B3 H3B 1.099(11)
B4 B5 1.7041(12)
B4 B6 1.8683(13)
B4 H4B 1.113(11)
B4 H7B 1.403(13)
B5 B6 1.7079(14)
B5 H5B 1.114(11)
B6 H7B 1.383(13)
B6 H6B 1.118(11)
